data_7251049
loop_
_publ_author_name
'Madu, Shadrack J.'
'Wang, Ke'
'F\'abi\'an, L\'aszl\'o'
'Li, Mingzhong'

_publ_section_title
;
 Novel multicomponent crystal forms of artesunate
;
_journal_issue 44
_journal_name_full CrystEngComm
_journal_page_first 7146
_journal_page_last 7169
_journal_paper_doi 10.1039/D5CE00279F
_journal_volume 27
_journal_year 2025
_chemical_absolute_configuration rmad
_chemical_formula_moiety '2(C19 H28 O8), C6 H12 N2'
_chemical_formula_sum 'C44 H68 N2 O16'
_chemical_formula_weight 881.00
_space_group_crystal_system monoclinic
_space_group_IT_number 4
_space_group_name_Hall 'P 2yb'
_space_group_name_H-M_alt 'P 1 21 1'
_atom_sites_solution_hydrogens geom
_atom_sites_solution_primary dual
_audit_creation_date 2025-09-09
_audit_creation_method
;
Olex2 1.5
(compiled 2025.07.13 svn.rb7424ae for OlexSys, GUI svn.r7311)
;
_audit_update_record
;
2025-10-07 deposited with the CCDC.	2025-10-15 downloaded from the CCDC.
;
_cell_angle_alpha 90
_cell_angle_beta 102.644(2)
_cell_angle_gamma 90
_cell_formula_units_Z 2
_cell_length_a 10.3355(2)
_cell_length_b 10.1548(2)
_cell_length_c 21.6741(3)
_cell_measurement_reflns_used 19686
_cell_measurement_temperature 99.99(10)
_cell_measurement_theta_max 76.9990
_cell_measurement_theta_min 4.1750
_cell_volume 2219.64(7)
_computing_cell_refinement 'CrysAlisPro 1.171.42.84a (Rigaku OD, 2023)'
_computing_data_collection 'CrysAlisPro 1.171.42.84a (Rigaku OD, 2023)'
_computing_data_reduction 'CrysAlisPro 1.171.42.84a (Rigaku OD, 2023)'
_computing_molecular_graphics 'Olex2 1.5 (Dolomanov et al., 2009)'
_computing_publication_material 'Olex2 1.5 (Dolomanov et al., 2009)'
_computing_structure_refinement 'SHELXL 2018/3 (Sheldrick, 2015)'
_computing_structure_solution 'SHELXT 2018/2 (Sheldrick, 2018)'
_diffrn_ambient_environment N~2~
_diffrn_ambient_temperature 99.99(10)
_diffrn_detector 'Hybrid Pixel Array Detector'
_diffrn_detector_area_resol_mean 10.0000
_diffrn_detector_type HyPix
_diffrn_measured_fraction_theta_full 1.000
_diffrn_measured_fraction_theta_max 0.970
_diffrn_measurement_details
;
List of Runs (angles in degrees, time in seconds):

  # Type    Start    End  Width  t~exp~   \w     \q     \k     \f   Frames
#--------------------------------------------------------------------------
  1  \w    -81.00   3.00   0.50    1.31    --  -47.29 104.00-144.00  168
  2  \w     18.00  58.00   0.50    1.31    --   47.29-104.00 113.00   80
  3  \w   -155.00 -89.00   0.50    5.23    --  -91.75-104.00 113.00  132
  4  \w    -73.00 -47.00   0.50    5.23    --  -91.75 104.00-144.00   52
  5  \w    109.00 175.00   0.50    5.23    --  106.64 104.00-144.00  132
  6  \w     77.00 105.00   0.50    5.23    --  106.64-104.00 113.00   56
  7  \w    -38.00  24.00   0.50    1.31    --  -47.29  37.00 120.00  124
  8  \w    -24.00  27.00   0.50    1.31    --  -47.29  19.00-150.00  102
  9  \w    -26.00  10.00   0.50    1.31    --  -47.29  19.00-180.00   72
 10  \w    -53.00 -13.00   0.50    1.31    --  -47.29 125.00   0.00   80
 11  \w     -7.00  27.00   0.50    1.31    --  -47.29  19.00  30.00   68
 12  \w     31.00  62.00   0.50    1.31    --   47.29 -57.00-150.00   62
 13  \w    -27.00  18.00   0.50    1.31    --   47.29 -19.00-120.00   90
 14  \w    -16.00  26.00   0.50    1.31    --   47.29 -19.00-180.00   84
 15  \w    -24.00   2.00   0.50    1.31    --   47.29 -19.00  90.00   52
 16  \w    -49.00 -21.00   0.50    5.23    --  -91.75  45.00-120.00   56
 17  \w    -71.00 -22.00   0.50    5.23    --  -91.75  61.00-180.00   98
 18  \w   -163.00-103.00   0.50    5.23    --  -91.75 -94.00-180.00  120
 19  \w   -163.00-132.00   0.50    5.23    --  -91.75 -61.00 -30.00   62
 20  \w    -51.00 -20.00   0.50    5.23    --  -91.75  45.00 -60.00   62
 21  \w    -51.00 -25.00   0.50    5.23    --  -91.75  45.00 150.00   52
 22  \w   -163.00-106.00   0.50    5.23    --  -91.75 -94.00  60.00  114
 23  \w    -57.00 -26.00   0.50    5.23    --  -91.75 125.00   0.00   62
 24  \w   -159.00-131.00   0.50    5.23    --  -91.75 -61.00 150.00   56
 25  \w    -51.00 -26.00   0.50    5.23    --  -91.75  45.00 -30.00   50
 26  \w    -51.00 -22.00   0.50    5.23    --  -91.75  45.00  60.00   58
 27  \w   -153.00-106.00   0.50    5.23    --  -91.75 -77.00  60.00   94
 28  \w   -149.00-123.00   0.50    5.23    --  -91.75 -77.00 -60.00   52
 29  \w   -128.00 -99.00   0.50    5.23    --  -91.75 -61.00 -30.00   58
 30  \w   -163.00 -99.00   0.50    5.23    --  -91.75 -61.00   0.00  128
 31  \w    -47.00 -20.00   0.50    5.23    --  -91.75  45.00  30.00   54
 32  \w     47.00 110.00   0.50    5.23    --  106.64-125.00 -90.00  126
 33  \w     42.00  67.00   0.50    5.23    --  106.64 -61.00-120.00   50
 34  \w     48.00  74.00   0.50    5.23    --  106.64 -94.00 -60.00   52
 35  \w     41.00  99.00   0.50    5.23    --  106.64-125.00  30.00  116
 36  \w     79.00 104.00   0.50    5.23    --  106.64 -94.00 150.00   50
 37  \w     35.00  61.00   0.50    5.23    --  106.64 -94.00 150.00   52
 38  \w     37.00  62.00   0.50    5.23    --  106.64 -61.00 -60.00   50
 39  \w     65.00 111.00   0.50    5.23    --  106.64-125.00  60.00   92
 40  \w     57.00 111.00   0.50    5.23    --  106.64-125.00  90.00  108
 41  \w    136.00 162.00   0.50    5.23    --  106.64 125.00 -60.00   52
 42  \w    106.00 132.00   0.50    5.23    --  106.64 125.00 -60.00   52
 43  \w     82.00 108.00   0.50    5.23    --  106.64-107.00 161.75   52
 44  \w     78.00 104.00   0.50    5.23    --  106.64 -94.00-120.00   52
 45  \w     54.00  79.00   0.50    5.23    --  106.64-107.00 161.75   50
 46  \w     52.00 102.00   0.50    5.23    --  106.64 -94.00 -90.00  100
 47  \w     49.00  74.00   0.50    5.23    --  106.64 -94.00-120.00   50
 48  \w     35.00  60.00   0.50    5.23    --  106.64 -61.00 150.00   50
 49  \w    138.00 178.00   0.50    5.23    --  106.64  61.00 -90.00   80
 50  \w     99.00 124.00   0.50    5.23    --  106.64  61.00 -90.00   50
 51  \w     39.00 108.00   0.50    5.23    --  106.64-125.00 120.00  138
 52  \w     79.00 105.00   0.50    5.23    --  106.64 -94.00 -60.00   52
;
_diffrn_measurement_device 'four-circle diffractometer'
_diffrn_measurement_device_type 'XtaLAB Synergy, Dualflex, HyPix'
_diffrn_measurement_method '\w scans'
_diffrn_orient_matrix_type 'CrysAlisPro convention (1999,Acta A55,543-557)'
_diffrn_orient_matrix_UB_11 -0.0038105000
_diffrn_orient_matrix_UB_12 -0.1410753000
_diffrn_orient_matrix_UB_13 0.0257442000
_diffrn_orient_matrix_UB_21 -0.1181596000
_diffrn_orient_matrix_UB_22 0.0380903000
_diffrn_orient_matrix_UB_23 0.0289788000
_diffrn_orient_matrix_UB_31 -0.0966374000
_diffrn_orient_matrix_UB_32 -0.0409984000
_diffrn_orient_matrix_UB_33 -0.0616861000
_diffrn_radiation_monochromator mirror
_diffrn_radiation_probe x-ray
_diffrn_radiation_type 'Cu K\a'
_diffrn_radiation_wavelength 1.54184
_diffrn_reflns_av_R_equivalents 0.0488
_diffrn_reflns_av_unetI/netI 0.0404
_diffrn_reflns_Laue_measured_fraction_full 1.000
_diffrn_reflns_Laue_measured_fraction_max 0.970
_diffrn_reflns_limit_h_max 12
_diffrn_reflns_limit_h_min -13
_diffrn_reflns_limit_k_max 12
_diffrn_reflns_limit_k_min -12
_diffrn_reflns_limit_l_max 24
_diffrn_reflns_limit_l_min -27
_diffrn_reflns_number 31749
_diffrn_reflns_point_group_measured_fraction_full 0.998
_diffrn_reflns_point_group_measured_fraction_max 0.941
_diffrn_reflns_theta_full 67.684
_diffrn_reflns_theta_max 77.338
_diffrn_reflns_theta_min 4.181
_diffrn_source 'micro-focus sealed X-ray tube'
_diffrn_source_type 'PhotonJet (Cu) X-ray Source'
_exptl_absorpt_coefficient_mu 0.830
_exptl_absorpt_correction_T_max 1.000
_exptl_absorpt_correction_T_min 0.632
_exptl_absorpt_correction_type gaussian
_exptl_absorpt_process_details
;
CrysAlisPro 1.171.42.84a (Rigaku Oxford Diffraction, 2023)
Numerical absorption correction based on gaussian integration over
a multifaceted crystal model
Empirical absorption correction using spherical harmonics,
implemented in SCALE3 ABSPACK scaling algorithm.
;
_exptl_crystal_colour colourless
_exptl_crystal_colour_primary colourless
_exptl_crystal_density_diffrn 1.318
_exptl_crystal_description needle
_exptl_crystal_F_000 948
_exptl_crystal_size_max 0.26
_exptl_crystal_size_mid 0.06
_exptl_crystal_size_min 0.02
_refine_diff_density_max 0.210
_refine_diff_density_min -0.184
_refine_diff_density_rms 0.041
_refine_ls_abs_structure_details
;
 Flack x determined using 3451 quotients [(I+)-(I-)]/[(I+)+(I-)]
 (Parsons, Flack and Wagner, Acta Cryst. B69 (2013) 249-259).
;
_refine_ls_abs_structure_Flack -0.12(7)
_refine_ls_extinction_coef 0.0025(3)
_refine_ls_extinction_expression Fc^*^=kFc[1+0.001xFc^2^\l^3^/sin(2\q)]^-1/4^
_refine_ls_extinction_method 'SHELXL-2018/3 (Sheldrick 2018)'
_refine_ls_goodness_of_fit_ref 1.060
_refine_ls_hydrogen_treatment constr
_refine_ls_matrix_type full
_refine_ls_number_parameters 568
_refine_ls_number_reflns 8877
_refine_ls_number_restraints 1
_refine_ls_restrained_S_all 1.060
_refine_ls_R_factor_all 0.0413
_refine_ls_R_factor_gt 0.0377
_refine_ls_shift/su_max 0.000
_refine_ls_shift/su_mean 0.000
_refine_ls_structure_factor_coef Fsqd
_refine_ls_weighting_details 'w=1/[\s^2^(Fo^2^)+(0.0512P)^2^+0.2862P] where P=(Fo^2^+2Fc^2^)/3'
_refine_ls_weighting_scheme calc
_refine_ls_wR_factor_gt 0.0958
_refine_ls_wR_factor_ref 0.0980
_reflns_Friedel_coverage 0.833
_reflns_Friedel_fraction_full 0.996
_reflns_Friedel_fraction_max 0.908
_reflns_number_gt 8181
_reflns_number_total 8877
_reflns_threshold_expression 'I > 2\s(I)'
_cod_data_source_file d5ce00279f2.cif
_cod_data_source_block shape_based
_cod_depositor_comments 'Adding full bibliography for 7251047--7251052.cif.'
_cod_database_code 7251049
_shelx_shelxl_version_number 2018/3
_chemical_oxdiff_formula 'C44 H66 N2 O16'
_chemical_oxdiff_usercomment arts-ure-etoh
_shelx_space_group_comment
;
The symmetry employed for this shelxl refinement is uniquely defined
by the following loop, which should always be used as a source of
symmetry information in preference to the above space-group names.
They are only intended as comments.
;
_shelx_estimated_absorpt_t_max 0.984
_shelx_estimated_absorpt_t_min 0.813
_olex2_refinement_description
;
1. Fixed Uiso
 At 1.2 times of:
  All C(H) groups, All C(H,H) groups
 At 1.5 times of:
  All C(H,H,H) groups, All O(H) groups
2.a Ternary CH refined with riding coordinates:
 C5A(H5C), C6(H6), C8A(H8C), C9(H9), C10(H10), C12(H12), C5AB(H5BX), C6B(H6B),
 C8AB(H8AB), C9B(H9B), C10B(H10B), C12B(H12B)
2.b Secondary CH2 refined with riding coordinates:
 C4(H4A,H4B), C5(H5A,H5B), C7(H7A,H7B), C8(H8A,H8B), C17(H17A,H17B), C18(H18A,
 H18B), C3D(H3DA,H3DB), C4D(H4DA,H4DB), C5D(H5DA,H5DB), C6D(H6DA,H6DB),
 C7D(H7DA,H7DB), C8D(H8DA,H8DB), C4B(H4BA,H4BB), C5B(H5BA,H5BB), C7B(H7BA,H7BB),
  C8B(H8BA,H8BB), C17B(H17C,H17D), C18B(H18C,H18D)
2.c Idealised Me refined as rotating group:
 C3M(H3MA,H3MB,H3MC), C6M(H6MA,H6MB,H6MC), C9M(H9MA,H9MB,H9MC), C3MB(H3MD,H3ME,
 H3MF), C6MB(H6MD,H6ME,H6MF), C9MB(H9MD,H9ME,H9MF)
2.d Idealised tetrahedral OH refined as rotating group:
 O21(H21), O21B(H21B)
;
_olex2_submission_special_instructions 'No special instructions were received'
_oxdiff_exptl_absorpt_empirical_details
;
Empirical correction (ABSPACK) includes:
- Absorption correction using spherical harmonics
- Frame scaling
;
_oxdiff_exptl_absorpt_empirical_full_max 1.591
_oxdiff_exptl_absorpt_empirical_full_min 0.717

loop_
_space_group_symop_operation_xyz
'x, y, z'
'-x, y+1/2, -z'

loop_
_atom_site_label
_atom_site_type_symbol
_atom_site_fract_x
_atom_site_fract_y
_atom_site_fract_z
_atom_site_U_iso_or_equiv
_atom_site_adp_type
_atom_site_occupancy
_atom_site_site_symmetry_order
_atom_site_calc_flag
_atom_site_refinement_flags_posn
_atom_site_refinement_flags_adp
_atom_site_refinement_flags_occupancy
_atom_site_disorder_assembly
_atom_site_disorder_group
O1 O 1.12394(17) 0.70148(19) 0.23690(8) 0.0272(4) Uani 1 1 d . . . . .
O2 O 1.18412(18) 0.7026(2) 0.18114(9) 0.0315(4) Uani 1 1 d . . . . .
C3 C 1.2409(3) 0.8270(3) 0.17663(14) 0.0323(6) Uani 1 1 d . . . . .
C4 C 1.3280(3) 0.8717(3) 0.23970(14) 0.0335(6) Uani 1 1 d . . . . .
H4A H 1.361794 0.792727 0.264902 0.040 Uiso 1 1 calc R U . . .
H4B H 1.405366 0.919951 0.231109 0.040 Uiso 1 1 calc R U . . .
C5 C 1.2573(3) 0.9599(3) 0.27916(14) 0.0315(6) Uani 1 1 d . . . . .
H5A H 1.236009 1.044487 0.256526 0.038 Uiso 1 1 calc R U . . .
H5B H 1.319926 0.979227 0.319672 0.038 Uiso 1 1 calc R U . . .
C5A C 1.1287(3) 0.9045(3) 0.29411(12) 0.0262(5) Uani 1 1 d . . . . .
H5C H 1.157368 0.842848 0.330502 0.031 Uiso 1 1 calc R U . . .
C6 C 1.0487(3) 1.0134(3) 0.31791(13) 0.0275(5) Uani 1 1 d . . . . .
H6 H 1.022431 1.080006 0.283455 0.033 Uiso 1 1 calc R U . . .
C7 C 0.9227(3) 0.9560(3) 0.33306(13) 0.0305(6) Uani 1 1 d . . . . .
H7A H 0.947264 0.895205 0.369448 0.037 Uiso 1 1 calc R U . . .
H7B H 0.869406 1.028298 0.345524 0.037 Uiso 1 1 calc R U . . .
C8 C 0.8384(3) 0.8820(3) 0.27731(13) 0.0273(6) Uani 1 1 d . . . . .
H8A H 0.807969 0.944025 0.241866 0.033 Uiso 1 1 calc R U . . .
H8B H 0.759058 0.845585 0.289818 0.033 Uiso 1 1 calc R U . . .
C8A C 0.9164(3) 0.7696(3) 0.25525(12) 0.0241(5) Uani 1 1 d . . . . .
H8C H 0.941951 0.707306 0.291602 0.029 Uiso 1 1 calc R U . . .
C9 C 0.8374(3) 0.6895(3) 0.19902(12) 0.0264(5) Uani 1 1 d . . . . .
H9 H 0.893048 0.612108 0.192876 0.032 Uiso 1 1 calc R U . . .
C10 C 0.8176(3) 0.7730(3) 0.13949(12) 0.0274(6) Uani 1 1 d . . . . .
H10 H 0.759521 0.850673 0.141890 0.033 Uiso 1 1 calc R U . . .
O11 O 0.94090(17) 0.8118(2) 0.12683(8) 0.0290(4) Uani 1 1 d . . . . .
C12 C 1.0187(3) 0.8902(3) 0.17568(12) 0.0269(5) Uani 1 1 d . . . . .
H12 H 0.969373 0.973577 0.179327 0.032 Uiso 1 1 calc R U . . .
C12A C 1.0464(3) 0.8205(3) 0.23967(12) 0.0242(5) Uani 1 1 d . . . . .
O13 O 1.13494(18) 0.9216(2) 0.15554(9) 0.0311(4) Uani 1 1 d . . . . .
O14 O 0.76358(17) 0.6911(2) 0.08600(8) 0.0303(4) Uani 1 1 d . . . . .
C15 C 0.6359(3) 0.7108(3) 0.05611(12) 0.0305(6) Uani 1 1 d . . . . .
O16 O 0.56677(19) 0.7959(3) 0.07058(10) 0.0400(5) Uani 1 1 d . . . . .
C17 C 0.5953(3) 0.6155(4) 0.00244(13) 0.0398(8) Uani 1 1 d . . . . .
H17A H 0.633874 0.527969 0.015636 0.048 Uiso 1 1 calc R U . . .
H17B H 0.631457 0.645383 -0.033875 0.048 Uiso 1 1 calc R U . . .
C18 C 0.4460(3) 0.6028(4) -0.01821(13) 0.0350(7) Uani 1 1 d . . . . .
H18A H 0.406604 0.691967 -0.023863 0.042 Uiso 1 1 calc R U . . .
H18B H 0.424105 0.557675 -0.059690 0.042 Uiso 1 1 calc R U . . .
C19 C 0.3845(3) 0.5276(3) 0.02803(13) 0.0331(6) Uani 1 1 d . . . . .
O20 O 0.4469(2) 0.4653(3) 0.07239(10) 0.0474(6) Uani 1 1 d . . . . .
O21 O 0.2553(2) 0.5362(3) 0.01352(11) 0.0464(6) Uani 1 1 d . . . . .
H21 H 0.223824 0.499326 0.041704 0.070 Uiso 1 1 calc R U . . .
C3M C 1.3149(3) 0.8136(4) 0.12392(15) 0.0441(8) Uani 1 1 d . . . . .
H3MA H 1.345500 0.900455 0.113580 0.066 Uiso 1 1 calc R U . . .
H3MB H 1.255613 0.776230 0.086448 0.066 Uiso 1 1 calc R U . . .
H3MC H 1.391335 0.755267 0.137592 0.066 Uiso 1 1 calc R U . . .
C6M C 1.1302(3) 1.0833(3) 0.37633(14) 0.0356(6) Uani 1 1 d . . . . .
H6MA H 1.075820 1.151335 0.390340 0.053 Uiso 1 1 calc R U . . .
H6MB H 1.208386 1.124159 0.365643 0.053 Uiso 1 1 calc R U . . .
H6MC H 1.158586 1.019086 0.410358 0.053 Uiso 1 1 calc R U . . .
C9M C 0.7063(3) 0.6364(3) 0.21033(13) 0.0324(6) Uani 1 1 d . . . . .
H9MA H 0.664652 0.579885 0.174860 0.049 Uiso 1 1 calc R U . . .
H9MB H 0.647059 0.710096 0.213804 0.049 Uiso 1 1 calc R U . . .
H9MC H 0.722933 0.585100 0.249577 0.049 Uiso 1 1 calc R U . . .
N1D N 0.1118(2) 0.4025(3) 0.07504(11) 0.0297(5) Uani 1 1 d . . . . .
N2D N -0.0483(2) 0.2644(2) 0.12238(10) 0.0246(5) Uani 1 1 d . . . . .
C3D C 0.1676(3) 0.3769(4) 0.14232(15) 0.0424(8) Uani 1 1 d . . . . .
H3DA H 0.192759 0.461271 0.164616 0.051 Uiso 1 1 calc R U . . .
H3DB H 0.248502 0.322319 0.146766 0.051 Uiso 1 1 calc R U . . .
C4D C 0.0659(3) 0.3052(4) 0.17222(13) 0.0385(7) Uani 1 1 d . . . . .
H4DA H 0.107422 0.226842 0.195654 0.046 Uiso 1 1 calc R U . . .
H4DB H 0.035551 0.364377 0.202501 0.046 Uiso 1 1 calc R U . . .
C5D C 0.0852(3) 0.2745(3) 0.04144(15) 0.0405(7) Uani 1 1 d . . . . .
H5DA H 0.170194 0.229723 0.041191 0.049 Uiso 1 1 calc R U . . .
H5DB H 0.038580 0.290010 -0.002959 0.049 Uiso 1 1 calc R U . . .
C6D C 0.0002(3) 0.1871(3) 0.07421(14) 0.0337(6) Uani 1 1 d . . . . .
H6DA H -0.076044 0.152255 0.042566 0.040 Uiso 1 1 calc R U . . .
H6DB H 0.053438 0.111577 0.094587 0.040 Uiso 1 1 calc R U . . .
C7D C -0.0148(3) 0.4723(3) 0.06886(15) 0.0351(7) Uani 1 1 d . . . . .
H7DA H -0.049417 0.497321 0.024138 0.042 Uiso 1 1 calc R U . . .
H7DB H -0.001059 0.553822 0.094511 0.042 Uiso 1 1 calc R U . . .
C8D C -0.1162(3) 0.3830(3) 0.09148(14) 0.0309(6) Uani 1 1 d . . . . .
H8DA H -0.157609 0.431721 0.121725 0.037 Uiso 1 1 calc R U . . .
H8DB H -0.187089 0.356821 0.054943 0.037 Uiso 1 1 calc R U . . .
O1B O -0.44290(17) 0.30390(18) 0.56465(8) 0.0239(4) Uani 1 1 d . . . . .
O2B O -0.58754(17) 0.31393(18) 0.54174(8) 0.0247(4) Uani 1 1 d . . . . .
C3B C -0.6477(3) 0.1993(3) 0.55948(11) 0.0248(5) Uani 1 1 d . . . . .
C4B C -0.5959(3) 0.1661(3) 0.62966(12) 0.0292(6) Uani 1 1 d . . . . .
H4BA H -0.565495 0.248287 0.652888 0.035 Uiso 1 1 calc R U . . .
H4BB H -0.669918 0.130340 0.646804 0.035 Uiso 1 1 calc R U . . .
C5B C -0.4825(3) 0.0672(3) 0.64194(12) 0.0282(6) Uani 1 1 d . . . . .
H5BA H -0.517151 -0.018331 0.623422 0.034 Uiso 1 1 calc R U . . .
H5BB H -0.453869 0.054428 0.688215 0.034 Uiso 1 1 calc R U . . .
C5AB C -0.3598(3) 0.1024(3) 0.61618(11) 0.0256(5) Uani 1 1 d . . . . .
H5BX H -0.306721 0.165732 0.647003 0.031 Uiso 1 1 calc R U . . .
C6B C -0.2712(3) -0.0197(3) 0.61550(12) 0.0267(5) Uani 1 1 d . . . . .
H6B H -0.322164 -0.085717 0.585508 0.032 Uiso 1 1 calc R U . . .
C7B C -0.1473(3) 0.0188(3) 0.59211(13) 0.0313(6) Uani 1 1 d . . . . .
H7BA H -0.094021 0.081581 0.622285 0.038 Uiso 1 1 calc R U . . .
H7BB H -0.092527 -0.060645 0.590529 0.038 Uiso 1 1 calc R U . . .
C8B C -0.1825(3) 0.0814(3) 0.52684(12) 0.0278(6) Uani 1 1 d . . . . .
H8BA H -0.229666 0.015999 0.496087 0.033 Uiso 1 1 calc R U . . .
H8BB H -0.099925 0.106384 0.513726 0.033 Uiso 1 1 calc R U . . .
C8AB C -0.2696(2) 0.2030(3) 0.52547(11) 0.0231(5) Uani 1 1 d . . . . .
H8AB H -0.215921 0.270023 0.553878 0.028 Uiso 1 1 calc R U . . .
C9B C -0.3110(3) 0.2659(3) 0.45943(11) 0.0243(5) Uani 1 1 d . . . . .
H9B H -0.357908 0.350197 0.464143 0.029 Uiso 1 1 calc R U . . .
C10B C -0.4100(3) 0.1750(3) 0.41793(11) 0.0246(5) Uani 1 1 d . . . . .
H10B H -0.370061 0.086330 0.414350 0.029 Uiso 1 1 calc R U . . .
O11B O -0.52599(17) 0.16431(18) 0.44218(8) 0.0243(4) Uani 1 1 d . . . . .
C12B C -0.5000(3) 0.1007(3) 0.50282(11) 0.0220(5) Uani 1 1 d . . . . .
H12B H -0.467253 0.009458 0.497874 0.026 Uiso 1 1 calc R U . . .
C12C C -0.3943(3) 0.1744(2) 0.55195(11) 0.0222(5) Uani 1 1 d . . . . .
O13B O -0.62255(17) 0.09212(18) 0.52055(8) 0.0236(4) Uani 1 1 d . . . . .
O14B O -0.4547(2) 0.23333(19) 0.35707(8) 0.0294(4) Uani 1 1 d . . . . .
C15B C -0.4394(2) 0.1648(3) 0.30572(12) 0.0255(5) Uani 1 1 d . . . . .
O16B O -0.3936(2) 0.0554(2) 0.30809(9) 0.0364(5) Uani 1 1 d . . . . .
C17B C -0.4893(3) 0.2422(3) 0.24648(12) 0.0327(6) Uani 1 1 d . . . . .
H17C H -0.461732 0.335244 0.253980 0.039 Uiso 1 1 calc R U . . .
H17D H -0.587438 0.239644 0.235956 0.039 Uiso 1 1 calc R U . . .
C18B C -0.4376(3) 0.1895(3) 0.19060(12) 0.0329(6) Uani 1 1 d . . . . .
H18C H -0.453117 0.093301 0.187270 0.039 Uiso 1 1 calc R U . . .
H18D H -0.488405 0.230484 0.151246 0.039 Uiso 1 1 calc R U . . .
C19B C -0.2911(3) 0.2163(3) 0.19621(11) 0.0281(6) Uani 1 1 d . . . . .
O20B O -0.2286(2) 0.2951(2) 0.23274(10) 0.0407(5) Uani 1 1 d . . . . .
O21B O -0.24154(19) 0.1461(2) 0.15577(8) 0.0287(4) Uani 1 1 d . . . . .
H21B H -0.172883 0.182942 0.149408 0.043 Uiso 1 1 calc R U . . .
C3MB C -0.7945(3) 0.2270(3) 0.54189(14) 0.0326(6) Uani 1 1 d . . . . .
H3MD H -0.818432 0.258840 0.498187 0.049 Uiso 1 1 calc R U . . .
H3ME H -0.816780 0.294253 0.570303 0.049 Uiso 1 1 calc R U . . .
H3MF H -0.843626 0.146024 0.545761 0.049 Uiso 1 1 calc R U . . .
C6MB C -0.2309(3) -0.0833(3) 0.68073(13) 0.0355(7) Uani 1 1 d . . . . .
H6MD H -0.192732 -0.016280 0.711984 0.053 Uiso 1 1 calc R U . . .
H6ME H -0.164994 -0.152198 0.679808 0.053 Uiso 1 1 calc R U . . .
H6MF H -0.309135 -0.122158 0.692249 0.053 Uiso 1 1 calc R U . . .
C9MB C -0.1929(3) 0.2991(3) 0.43027(14) 0.0351(6) Uani 1 1 d . . . . .
H9MD H -0.151600 0.217437 0.420053 0.053 Uiso 1 1 calc R U . . .
H9ME H -0.127927 0.350539 0.460492 0.053 Uiso 1 1 calc R U . . .
H9MF H -0.223556 0.350586 0.391587 0.053 Uiso 1 1 calc R U . . .

loop_
_atom_site_aniso_label
_atom_site_aniso_U_11
_atom_site_aniso_U_22
_atom_site_aniso_U_33
_atom_site_aniso_U_23
_atom_site_aniso_U_13
_atom_site_aniso_U_12
O1 0.0264(9) 0.0312(10) 0.0258(9) 0.0027(8) 0.0094(7) 0.0078(8)
O2 0.0253(9) 0.0421(11) 0.0300(9) -0.0034(9) 0.0126(7) 0.0026(8)
C3 0.0209(13) 0.0438(17) 0.0340(14) 0.0041(12) 0.0098(11) 0.0039(12)
C4 0.0212(13) 0.0450(18) 0.0360(15) 0.0035(13) 0.0097(11) 0.0007(12)
C5 0.0239(13) 0.0388(16) 0.0325(14) 0.0028(12) 0.0074(11) -0.0021(11)
C5A 0.0242(12) 0.0307(14) 0.0246(12) 0.0022(11) 0.0074(10) -0.0006(11)
C6 0.0276(13) 0.0272(13) 0.0290(13) 0.0009(10) 0.0090(11) -0.0012(11)
C7 0.0305(14) 0.0332(15) 0.0311(14) -0.0049(11) 0.0137(11) -0.0038(11)
C8 0.0247(13) 0.0316(14) 0.0283(13) -0.0033(11) 0.0113(11) -0.0018(11)
C8A 0.0252(13) 0.0274(13) 0.0208(11) 0.0016(10) 0.0077(10) 0.0000(10)
C9 0.0276(13) 0.0290(14) 0.0230(12) -0.0005(10) 0.0064(10) 0.0017(11)
C10 0.0216(12) 0.0381(15) 0.0228(12) -0.0005(11) 0.0054(10) 0.0017(11)
O11 0.0199(9) 0.0465(12) 0.0212(9) 0.0023(8) 0.0058(7) -0.0001(8)
C12 0.0208(12) 0.0353(14) 0.0263(12) 0.0055(11) 0.0087(10) 0.0000(11)
C12A 0.0230(13) 0.0255(13) 0.0250(12) 0.0034(10) 0.0074(10) 0.0040(10)
O13 0.0219(9) 0.0445(12) 0.0292(10) 0.0108(8) 0.0107(8) 0.0021(8)
O14 0.0194(8) 0.0487(12) 0.0223(9) -0.0038(8) 0.0034(7) 0.0027(8)
C15 0.0177(11) 0.0536(18) 0.0219(12) 0.0076(12) 0.0077(9) 0.0020(12)
O16 0.0206(10) 0.0599(15) 0.0399(11) 0.0013(10) 0.0072(8) 0.0075(10)
C17 0.0236(14) 0.072(2) 0.0242(13) -0.0066(14) 0.0071(11) -0.0050(14)
C18 0.0220(13) 0.058(2) 0.0244(13) 0.0081(13) 0.0048(10) -0.0044(13)
C19 0.0258(13) 0.0475(18) 0.0266(13) 0.0070(12) 0.0069(11) 0.0004(13)
O20 0.0372(12) 0.0731(17) 0.0328(11) 0.0206(11) 0.0099(9) 0.0113(11)
O21 0.0221(10) 0.0675(17) 0.0503(13) 0.0270(12) 0.0096(9) -0.0031(10)
C3M 0.0284(15) 0.070(2) 0.0383(16) -0.0041(16) 0.0177(13) 0.0009(15)
C6M 0.0352(16) 0.0347(16) 0.0379(15) -0.0066(12) 0.0102(12) -0.0049(13)
C9M 0.0315(15) 0.0408(17) 0.0264(13) -0.0018(12) 0.0094(11) -0.0068(12)
N1D 0.0235(11) 0.0379(13) 0.0286(11) 0.0053(10) 0.0081(9) 0.0007(10)
N2D 0.0233(11) 0.0308(12) 0.0200(10) 0.0006(9) 0.0053(8) 0.0004(9)
C3D 0.0350(16) 0.054(2) 0.0340(15) 0.0071(14) -0.0023(13) -0.0107(15)
C4D 0.0314(15) 0.059(2) 0.0217(13) 0.0043(13) -0.0015(11) -0.0066(14)
C5D 0.0438(18) 0.0453(18) 0.0405(16) -0.0034(14) 0.0267(14) 0.0018(14)
C6D 0.0351(15) 0.0341(16) 0.0364(14) -0.0060(12) 0.0177(12) 0.0001(12)
C7D 0.0277(14) 0.0374(16) 0.0437(16) 0.0136(13) 0.0153(12) 0.0042(12)
C8D 0.0236(13) 0.0354(15) 0.0364(15) 0.0065(12) 0.0122(11) 0.0040(12)
O1B 0.0222(9) 0.0233(9) 0.0268(9) -0.0041(7) 0.0065(7) 0.0002(7)
O2B 0.0230(9) 0.0256(9) 0.0269(9) -0.0004(7) 0.0089(7) -0.0004(7)
C3B 0.0298(13) 0.0235(13) 0.0235(12) -0.0023(10) 0.0111(10) -0.0030(11)
C4B 0.0345(15) 0.0322(15) 0.0241(13) -0.0006(11) 0.0136(11) -0.0028(12)
C5B 0.0348(15) 0.0288(14) 0.0210(12) 0.0024(10) 0.0058(10) -0.0029(11)
C5AB 0.0271(13) 0.0312(14) 0.0174(11) -0.0003(10) 0.0024(10) -0.0038(11)
C6B 0.0327(14) 0.0236(13) 0.0201(12) 0.0003(10) -0.0022(10) -0.0021(11)
C7B 0.0309(14) 0.0310(15) 0.0285(13) -0.0012(11) -0.0009(11) 0.0053(12)
C8B 0.0224(13) 0.0325(14) 0.0275(13) -0.0018(11) 0.0028(10) 0.0022(11)
C8AB 0.0225(12) 0.0247(13) 0.0216(11) -0.0020(10) 0.0038(9) -0.0030(10)
C9B 0.0273(13) 0.0250(12) 0.0226(12) 0.0000(10) 0.0097(10) 0.0025(10)
C10B 0.0296(13) 0.0281(13) 0.0168(11) 0.0013(9) 0.0067(9) 0.0055(10)
O11B 0.0249(9) 0.0300(10) 0.0182(8) 0.0008(7) 0.0049(7) 0.0023(7)
C12B 0.0231(12) 0.0254(12) 0.0177(11) 0.0016(9) 0.0049(9) -0.0002(10)
C12C 0.0259(12) 0.0211(12) 0.0198(11) -0.0010(9) 0.0054(9) 0.0015(10)
O13B 0.0238(9) 0.0247(9) 0.0235(8) -0.0021(7) 0.0077(7) -0.0011(7)
O14B 0.0409(11) 0.0310(10) 0.0177(8) 0.0018(7) 0.0099(7) 0.0110(8)
C15B 0.0188(12) 0.0375(16) 0.0213(12) -0.0040(10) 0.0071(9) -0.0018(11)
O16B 0.0469(12) 0.0382(12) 0.0266(10) -0.0045(8) 0.0134(9) 0.0095(10)
C17B 0.0280(14) 0.0517(19) 0.0197(12) 0.0008(11) 0.0084(10) 0.0065(13)
C18B 0.0291(14) 0.0531(19) 0.0172(11) -0.0008(12) 0.0063(10) -0.0010(13)
C19B 0.0290(13) 0.0379(15) 0.0180(11) 0.0015(11) 0.0064(10) 0.0003(12)
O20B 0.0378(11) 0.0498(14) 0.0358(11) -0.0148(10) 0.0107(9) -0.0096(10)
O21B 0.0278(10) 0.0371(11) 0.0242(9) -0.0014(8) 0.0121(8) -0.0036(8)
C3MB 0.0275(14) 0.0364(16) 0.0364(14) -0.0014(12) 0.0124(11) 0.0032(12)
C6MB 0.0449(17) 0.0306(15) 0.0266(14) 0.0028(11) -0.0022(12) -0.0004(13)
C9MB 0.0371(16) 0.0364(16) 0.0364(15) -0.0004(12) 0.0183(12) -0.0013(13)

loop_
_atom_type_symbol
_atom_type_description
_atom_type_scat_dispersion_real
_atom_type_scat_dispersion_imag
_atom_type_scat_source
C C 0.0181 0.0091 'International Tables Vol C Tables 4.2.6.8 and 6.1.1.4'
H H 0.0000 0.0000 'International Tables Vol C Tables 4.2.6.8 and 6.1.1.4'
N N 0.0311 0.0180 'International Tables Vol C Tables 4.2.6.8 and 6.1.1.4'
O O 0.0492 0.0322 'International Tables Vol C Tables 4.2.6.8 and 6.1.1.4'

loop_
_exptl_crystal_face_index_h
_exptl_crystal_face_index_k
_exptl_crystal_face_index_l
_exptl_crystal_face_perp_dist
-1 0 0 0.0376
0 1 0 0.1176
0 -1 0 0.1436
0 0 -1 0.0121
0 0 1 0.0030
1 0 0 0.0196

loop_
_geom_angle_atom_site_label_1
_geom_angle_atom_site_label_2
_geom_angle_atom_site_label_3
_geom_angle
_geom_angle_site_symmetry_1
_geom_angle_site_symmetry_3
_geom_angle_publ_flag
C12A O1 O2 111.18(18) . . ?
C3 O2 O1 108.74(19) . . ?
O2 C3 C4 112.2(2) . . ?
O2 C3 O13 108.6(2) . . ?
O2 C3 C3M 105.0(3) . . ?
O13 C3 C4 109.9(2) . . ?
O13 C3 C3M 107.0(2) . . ?
C3M C3 C4 113.9(2) . . ?
C3 C4 H4A 108.7 . . ?
C3 C4 H4B 108.7 . . ?
H4A C4 H4B 107.6 . . ?
C5 C4 C3 114.4(2) . . ?
C5 C4 H4A 108.7 . . ?
C5 C4 H4B 108.7 . . ?
C4 C5 H5A 108.2 . . ?
C4 C5 H5B 108.2 . . ?
C4 C5 C5A 116.3(3) . . ?
H5A C5 H5B 107.4 . . ?
C5A C5 H5A 108.2 . . ?
C5A C5 H5B 108.2 . . ?
C5 C5A H5C 105.9 . . ?
C5 C5A C12A 113.3(2) . . ?
C6 C5A C5 111.1(2) . . ?
C6 C5A H5C 105.9 . . ?
C6 C5A C12A 113.9(2) . . ?
C12A C5A H5C 105.9 . . ?
C5A C6 H6 108.3 . . ?
C7 C6 C5A 110.2(2) . . ?
C7 C6 H6 108.3 . . ?
C7 C6 C6M 109.9(2) . . ?
C6M C6 C5A 111.8(2) . . ?
C6M C6 H6 108.3 . . ?
C6 C7 H7A 109.1 . . ?
C6 C7 H7B 109.1 . . ?
H7A C7 H7B 107.8 . . ?
C8 C7 C6 112.6(2) . . ?
C8 C7 H7A 109.1 . . ?
C8 C7 H7B 109.1 . . ?
C7 C8 H8A 109.3 . . ?
C7 C8 H8B 109.3 . . ?
C7 C8 C8A 111.5(2) . . ?
H8A C8 H8B 108.0 . . ?
C8A C8 H8A 109.3 . . ?
C8A C8 H8B 109.3 . . ?
C8 C8A H8C 107.0 . . ?
C8 C8A C9 114.6(2) . . ?
C8 C8A C12A 111.2(2) . . ?
C9 C8A H8C 107.0 . . ?
C9 C8A C12A 109.8(2) . . ?
C12A C8A H8C 107.0 . . ?
C8A C9 H9 107.4 . . ?
C10 C9 C8A 109.1(2) . . ?
C10 C9 H9 107.4 . . ?
C10 C9 C9M 112.0(2) . . ?
C9M C9 C8A 113.2(2) . . ?
C9M C9 H9 107.4 . . ?
C9 C10 H10 111.5 . . ?
O11 C10 C9 111.1(2) . . ?
O11 C10 H10 111.5 . . ?
O11 C10 O14 102.24(19) . . ?
O14 C10 C9 108.6(2) . . ?
O14 C10 H10 111.5 . . ?
C10 O11 C12 113.36(19) . . ?
O11 C12 H12 108.5 . . ?
O11 C12 C12A 112.3(2) . . ?
C12A C12 H12 108.5 . . ?
O13 C12 O11 106.2(2) . . ?
O13 C12 H12 108.5 . . ?
O13 C12 C12A 112.6(2) . . ?
O1 C12A C5A 105.8(2) . . ?
O1 C12A C8A 104.1(2) . . ?
O1 C12A C12 110.0(2) . . ?
C8A C12A C5A 112.1(2) . . ?
C12 C12A C5A 113.5(2) . . ?
C12 C12A C8A 110.8(2) . . ?
C12 O13 C3 112.9(2) . . ?
C15 O14 C10 117.9(2) . . ?
O14 C15 C17 110.7(3) . . ?
O16 C15 O14 123.6(3) . . ?
O16 C15 C17 125.7(3) . . ?
C15 C17 H17A 109.2 . . ?
C15 C17 H17B 109.2 . . ?
C15 C17 C18 112.2(3) . . ?
H17A C17 H17B 107.9 . . ?
C18 C17 H17A 109.2 . . ?
C18 C17 H17B 109.2 . . ?
C17 C18 H18A 108.9 . . ?
C17 C18 H18B 108.9 . . ?
H18A C18 H18B 107.7 . . ?
C19 C18 C17 113.4(2) . . ?
C19 C18 H18A 108.9 . . ?
C19 C18 H18B 108.9 . . ?
O20 C19 C18 124.3(3) . . ?
O20 C19 O21 124.3(3) . . ?
O21 C19 C18 111.4(2) . . ?
C19 O21 H21 109.5 . . ?
C3 C3M H3MA 109.5 . . ?
C3 C3M H3MB 109.5 . . ?
C3 C3M H3MC 109.5 . . ?
H3MA C3M H3MB 109.5 . . ?
H3MA C3M H3MC 109.5 . . ?
H3MB C3M H3MC 109.5 . . ?
C6 C6M H6MA 109.5 . . ?
C6 C6M H6MB 109.5 . . ?
C6 C6M H6MC 109.5 . . ?
H6MA C6M H6MB 109.5 . . ?
H6MA C6M H6MC 109.5 . . ?
H6MB C6M H6MC 109.5 . . ?
C9 C9M H9MA 109.5 . . ?
C9 C9M H9MB 109.5 . . ?
C9 C9M H9MC 109.5 . . ?
H9MA C9M H9MB 109.5 . . ?
H9MA C9M H9MC 109.5 . . ?
H9MB C9M H9MC 109.5 . . ?
C3D N1D C5D 108.8(3) . . ?
C7D N1D C3D 108.9(2) . . ?
C7D N1D C5D 108.2(2) . . ?
C4D N2D C6D 109.0(2) . . ?
C4D N2D C8D 109.1(2) . . ?
C6D N2D C8D 108.2(2) . . ?
N1D C3D H3DA 109.6 . . ?
N1D C3D H3DB 109.6 . . ?
N1D C3D C4D 110.3(2) . . ?
H3DA C3D H3DB 108.1 . . ?
C4D C3D H3DA 109.6 . . ?
C4D C3D H3DB 109.6 . . ?
N2D C4D C3D 109.7(2) . . ?
N2D C4D H4DA 109.7 . . ?
N2D C4D H4DB 109.7 . . ?
C3D C4D H4DA 109.7 . . ?
C3D C4D H4DB 109.7 . . ?
H4DA C4D H4DB 108.2 . . ?
N1D C5D H5DA 109.6 . . ?
N1D C5D H5DB 109.6 . . ?
N1D C5D C6D 110.1(2) . . ?
H5DA C5D H5DB 108.2 . . ?
C6D C5D H5DA 109.6 . . ?
C6D C5D H5DB 109.6 . . ?
N2D C6D C5D 109.8(2) . . ?
N2D C6D H6DA 109.7 . . ?
N2D C6D H6DB 109.7 . . ?
C5D C6D H6DA 109.7 . . ?
C5D C6D H6DB 109.7 . . ?
H6DA C6D H6DB 108.2 . . ?
N1D C7D H7DA 109.7 . . ?
N1D C7D H7DB 109.7 . . ?
N1D C7D C8D 109.9(2) . . ?
H7DA C7D H7DB 108.2 . . ?
C8D C7D H7DA 109.7 . . ?
C8D C7D H7DB 109.7 . . ?
N2D C8D C7D 109.5(2) . . ?
N2D C8D H8DA 109.8 . . ?
N2D C8D H8DB 109.8 . . ?
C7D C8D H8DA 109.8 . . ?
C7D C8D H8DB 109.8 . . ?
H8DA C8D H8DB 108.2 . . ?
C12C O1B O2B 111.45(17) . . ?
C3B O2B O1B 109.06(18) . . ?
O2B C3B C4B 111.8(2) . . ?
O2B C3B O13B 108.52(18) . . ?
O2B C3B C3MB 104.8(2) . . ?
O13B C3B C4B 110.3(2) . . ?
O13B C3B C3MB 107.2(2) . . ?
C3MB C3B C4B 113.9(2) . . ?
C3B C4B H4BA 108.7 . . ?
C3B C4B H4BB 108.7 . . ?
H4BA C4B H4BB 107.6 . . ?
C5B C4B C3B 114.0(2) . . ?
C5B C4B H4BA 108.7 . . ?
C5B C4B H4BB 108.7 . . ?
C4B C5B H5BA 108.1 . . ?
C4B C5B H5BB 108.1 . . ?
C4B C5B C5AB 116.6(2) . . ?
H5BA C5B H5BB 107.3 . . ?
C5AB C5B H5BA 108.1 . . ?
C5AB C5B H5BB 108.1 . . ?
C5B C5AB H5BX 106.4 . . ?
C5B C5AB C6B 110.8(2) . . ?
C5B C5AB C12C 113.1(2) . . ?
C6B C5AB H5BX 106.4 . . ?
C6B C5AB C12C 113.1(2) . . ?
C12C C5AB H5BX 106.4 . . ?
C5AB C6B H6B 108.4 . . ?
C7B C6B C5AB 109.9(2) . . ?
C7B C6B H6B 108.4 . . ?
C6MB C6B C5AB 111.9(2) . . ?
C6MB C6B H6B 108.4 . . ?
C6MB C6B C7B 109.7(2) . . ?
C6B C7B H7BA 109.3 . . ?
C6B C7B H7BB 109.3 . . ?
H7BA C7B H7BB 108.0 . . ?
C8B C7B C6B 111.6(2) . . ?
C8B C7B H7BA 109.3 . . ?
C8B C7B H7BB 109.3 . . ?
C7B C8B H8BA 109.2 . . ?
C7B C8B H8BB 109.2 . . ?
C7B C8B C8AB 112.1(2) . . ?
H8BA C8B H8BB 107.9 . . ?
C8AB C8B H8BA 109.2 . . ?
C8AB C8B H8BB 109.2 . . ?
C8B C8AB H8AB 107.1 . . ?
C8B C8AB C9B 113.4(2) . . ?
C8B C8AB C12C 112.1(2) . . ?
C9B C8AB H8AB 107.1 . . ?
C9B C8AB C12C 109.7(2) . . ?
C12C C8AB H8AB 107.1 . . ?
C8AB C9B H9B 107.6 . . ?
C10B C9B C8AB 108.2(2) . . ?
C10B C9B H9B 107.6 . . ?
C10B C9B C9MB 112.6(2) . . ?
C9MB C9B C8AB 113.0(2) . . ?
C9MB C9B H9B 107.6 . . ?
C9B C10B H10B 111.0 . . ?
O11B C10B C9B 110.02(19) . . ?
O11B C10B H10B 111.0 . . ?
O11B C10B O14B 104.22(19) . . ?
O14B C10B C9B 109.5(2) . . ?
O14B C10B H10B 111.0 . . ?
C10B O11B C12B 111.73(18) . . ?
O11B C12B H12B 108.6 . . ?
O11B C12B C12C 112.1(2) . . ?
C12C C12B H12B 108.6 . . ?
O13B C12B O11B 106.20(19) . . ?
O13B C12B H12B 108.6 . . ?
O13B C12B C12C 112.7(2) . . ?
O1B C12C C5AB 106.17(19) . . ?
O1B C12C C8AB 104.48(19) . . ?
O1B C12C C12B 110.4(2) . . ?
C5AB C12C C8AB 112.1(2) . . ?
C12B C12C C5AB 112.5(2) . . ?
C12B C12C C8AB 110.88(19) . . ?
C12B O13B C3B 113.85(19) . . ?
C15B O14B C10B 118.3(2) . . ?
O14B C15B C17B 110.8(2) . . ?
O16B C15B O14B 123.8(2) . . ?
O16B C15B C17B 125.4(2) . . ?
C15B C17B H17C 109.1 . . ?
C15B C17B H17D 109.1 . . ?
C15B C17B C18B 112.5(2) . . ?
H17C C17B H17D 107.8 . . ?
C18B C17B H17C 109.1 . . ?
C18B C17B H17D 109.1 . . ?
C17B C18B H18C 109.0 . . ?
C17B C18B H18D 109.0 . . ?
H18C C18B H18D 107.8 . . ?
C19B C18B C17B 113.0(2) . . ?
C19B C18B H18C 109.0 . . ?
C19B C18B H18D 109.0 . . ?
O20B C19B C18B 123.5(3) . . ?
O20B C19B O21B 124.4(3) . . ?
O21B C19B C18B 112.1(2) . . ?
C19B O21B H21B 109.5 . . ?
C3B C3MB H3MD 109.5 . . ?
C3B C3MB H3ME 109.5 . . ?
C3B C3MB H3MF 109.5 . . ?
H3MD C3MB H3ME 109.5 . . ?
H3MD C3MB H3MF 109.5 . . ?
H3ME C3MB H3MF 109.5 . . ?
C6B C6MB H6MD 109.5 . . ?
C6B C6MB H6ME 109.5 . . ?
C6B C6MB H6MF 109.5 . . ?
H6MD C6MB H6ME 109.5 . . ?
H6MD C6MB H6MF 109.5 . . ?
H6ME C6MB H6MF 109.5 . . ?
C9B C9MB H9MD 109.5 . . ?
C9B C9MB H9ME 109.5 . . ?
C9B C9MB H9MF 109.5 . . ?
H9MD C9MB H9ME 109.5 . . ?
H9MD C9MB H9MF 109.5 . . ?
H9ME C9MB H9MF 109.5 . . ?

loop_
_geom_bond_atom_site_label_1
_geom_bond_atom_site_label_2
_geom_bond_distance
_geom_bond_site_symmetry_2
_geom_bond_publ_flag
O1 O2 1.475(2) . ?
O1 C12A 1.459(3) . ?
O2 C3 1.405(4) . ?
C3 C4 1.532(4) . ?
C3 O13 1.454(3) . ?
C3 C3M 1.513(4) . ?
C4 H4A 0.9900 . ?
C4 H4B 0.9900 . ?
C4 C5 1.530(4) . ?
C5 H5A 0.9900 . ?
C5 H5B 0.9900 . ?
C5 C5A 1.541(4) . ?
C5A H5C 1.0000 . ?
C5A C6 1.536(4) . ?
C5A C12A 1.551(4) . ?
C6 H6 1.0000 . ?
C6 C7 1.527(4) . ?
C6 C6M 1.533(4) . ?
C7 H7A 0.9900 . ?
C7 H7B 0.9900 . ?
C7 C8 1.524(4) . ?
C8 H8A 0.9900 . ?
C8 H8B 0.9900 . ?
C8 C8A 1.533(4) . ?
C8A H8C 1.0000 . ?
C8A C9 1.542(4) . ?
C8A C12A 1.544(4) . ?
C9 H9 1.0000 . ?
C9 C10 1.519(4) . ?
C9 C9M 1.528(4) . ?
C10 H10 1.0000 . ?
C10 O11 1.416(3) . ?
C10 O14 1.437(3) . ?
O11 C12 1.424(3) . ?
C12 H12 1.0000 . ?
C12 C12A 1.527(4) . ?
C12 O13 1.402(3) . ?
O14 C15 1.352(3) . ?
C15 O16 1.206(4) . ?
C15 C17 1.501(4) . ?
C17 H17A 0.9900 . ?
C17 H17B 0.9900 . ?
C17 C18 1.515(4) . ?
C18 H18A 0.9900 . ?
C18 H18B 0.9900 . ?
C18 C19 1.507(4) . ?
C19 O20 1.212(4) . ?
C19 O21 1.306(3) . ?
O21 H21 0.8400 . ?
C3M H3MA 0.9800 . ?
C3M H3MB 0.9800 . ?
C3M H3MC 0.9800 . ?
C6M H6MA 0.9800 . ?
C6M H6MB 0.9800 . ?
C6M H6MC 0.9800 . ?
C9M H9MA 0.9800 . ?
C9M H9MB 0.9800 . ?
C9M H9MC 0.9800 . ?
N1D C3D 1.469(4) . ?
N1D C5D 1.485(4) . ?
N1D C7D 1.468(4) . ?
N2D C4D 1.474(4) . ?
N2D C6D 1.479(3) . ?
N2D C8D 1.479(4) . ?
C3D H3DA 0.9900 . ?
C3D H3DB 0.9900 . ?
C3D C4D 1.534(4) . ?
C4D H4DA 0.9900 . ?
C4D H4DB 0.9900 . ?
C5D H5DA 0.9900 . ?
C5D H5DB 0.9900 . ?
C5D C6D 1.529(4) . ?
C6D H6DA 0.9900 . ?
C6D H6DB 0.9900 . ?
C7D H7DA 0.9900 . ?
C7D H7DB 0.9900 . ?
C7D C8D 1.545(4) . ?
C8D H8DA 0.9900 . ?
C8D H8DB 0.9900 . ?
O1B O2B 1.472(2) . ?
O1B C12C 1.455(3) . ?
O2B C3B 1.412(3) . ?
C3B C4B 1.536(3) . ?
C3B O13B 1.435(3) . ?
C3B C3MB 1.507(4) . ?
C4B H4BA 0.9900 . ?
C4B H4BB 0.9900 . ?
C4B C5B 1.522(4) . ?
C5B H5BA 0.9900 . ?
C5B H5BB 0.9900 . ?
C5B C5AB 1.536(4) . ?
C5AB H5BX 1.0000 . ?
C5AB C6B 1.543(4) . ?
C5AB C12C 1.543(3) . ?
C6B H6B 1.0000 . ?
C6B C7B 1.528(4) . ?
C6B C6MB 1.527(4) . ?
C7B H7BA 0.9900 . ?
C7B H7BB 0.9900 . ?
C7B C8B 1.521(4) . ?
C8B H8BA 0.9900 . ?
C8B H8BB 0.9900 . ?
C8B C8AB 1.525(4) . ?
C8AB H8AB 1.0000 . ?
C8AB C9B 1.540(3) . ?
C8AB C12C 1.549(3) . ?
C9B H9B 1.0000 . ?
C9B C10B 1.518(4) . ?
C9B C9MB 1.530(4) . ?
C10B H10B 1.0000 . ?
C10B O11B 1.415(3) . ?
C10B O14B 1.428(3) . ?
O11B C12B 1.436(3) . ?
C12B H12B 1.0000 . ?
C12B C12C 1.542(3) . ?
C12B O13B 1.404(3) . ?
O14B C15B 1.351(3) . ?
C15B O16B 1.205(4) . ?
C15B C17B 1.497(4) . ?
C17B H17C 0.9900 . ?
C17B H17D 0.9900 . ?
C17B C18B 1.524(4) . ?
C18B H18C 0.9900 . ?
C18B H18D 0.9900 . ?
C18B C19B 1.517(4) . ?
C19B O20B 1.209(4) . ?
C19B O21B 1.317(3) . ?
O21B H21B 0.8400 . ?
C3MB H3MD 0.9800 . ?
C3MB H3ME 0.9800 . ?
C3MB H3MF 0.9800 . ?
C6MB H6MD 0.9800 . ?
C6MB H6ME 0.9800 . ?
C6MB H6MF 0.9800 . ?
C9MB H9MD 0.9800 . ?
C9MB H9ME 0.9800 . ?
C9MB H9MF 0.9800 . ?

loop_
_geom_torsion_atom_site_label_1
_geom_torsion_atom_site_label_2
_geom_torsion_atom_site_label_3
_geom_torsion_atom_site_label_4
_geom_torsion
_geom_torsion_site_symmetry_1
_geom_torsion_site_symmetry_2
_geom_torsion_site_symmetry_3
_geom_torsion_site_symmetry_4
_geom_torsion_publ_flag
O1 O2 C3 C4 48.7(3) . . . . ?
O1 O2 C3 O13 -72.9(2) . . . . ?
O1 O2 C3 C3M 172.9(2) . . . . ?
O2 O1 C12A C5A -106.9(2) . . . . ?
O2 O1 C12A C8A 134.75(19) . . . . ?
O2 O1 C12A C12 16.0(3) . . . . ?
O2 C3 C4 C5 -95.0(3) . . . . ?
O2 C3 O13 C12 30.8(3) . . . . ?
C3 C4 C5 C5A 54.9(3) . . . . ?
C4 C3 O13 C12 -92.2(3) . . . . ?
C4 C5 C5A C6 -164.9(2) . . . . ?
C4 C5 C5A C12A -35.2(3) . . . . ?
C5 C5A C6 C7 -179.4(2) . . . . ?
C5 C5A C6 C6M -56.9(3) . . . . ?
C5 C5A C12A O1 68.7(3) . . . . ?
C5 C5A C12A C8A -178.4(2) . . . . ?
C5 C5A C12A C12 -52.0(3) . . . . ?
C5A C6 C7 C8 -55.0(3) . . . . ?
C6 C5A C12A O1 -163.0(2) . . . . ?
C6 C5A C12A C8A -50.1(3) . . . . ?
C6 C5A C12A C12 76.4(3) . . . . ?
C6 C7 C8 C8A 58.0(3) . . . . ?
C7 C8 C8A C9 179.8(2) . . . . ?
C7 C8 C8A C12A -55.0(3) . . . . ?
C8 C8A C9 C10 71.8(3) . . . . ?
C8 C8A C9 C9M -53.5(3) . . . . ?
C8 C8A C12A O1 164.83(19) . . . . ?
C8 C8A C12A C5A 50.9(3) . . . . ?
C8 C8A C12A C12 -77.0(3) . . . . ?
C8A C9 C10 O11 59.0(3) . . . . ?
C8A C9 C10 O14 170.7(2) . . . . ?
C9 C8A C12A O1 -67.3(2) . . . . ?
C9 C8A C12A C5A 178.8(2) . . . . ?
C9 C8A C12A C12 50.9(3) . . . . ?
C9 C10 O11 C12 -61.3(3) . . . . ?
C9 C10 O14 C15 109.2(3) . . . . ?
C10 O11 C12 C12A 57.4(3) . . . . ?
C10 O11 C12 O13 -179.1(2) . . . . ?
C10 O14 C15 O16 2.6(4) . . . . ?
C10 O14 C15 C17 -178.9(2) . . . . ?
O11 C10 O14 C15 -133.3(2) . . . . ?
O11 C12 C12A O1 62.8(3) . . . . ?
O11 C12 C12A C5A -178.9(2) . . . . ?
O11 C12 C12A C8A -51.8(3) . . . . ?
O11 C12 O13 C3 -91.2(3) . . . . ?
C12A O1 O2 C3 45.7(2) . . . . ?
C12A C5A C6 C7 51.2(3) . . . . ?
C12A C5A C6 C6M 173.6(2) . . . . ?
C12A C8A C9 C10 -54.1(3) . . . . ?
C12A C8A C9 C9M -179.5(2) . . . . ?
C12A C12 O13 C3 32.0(3) . . . . ?
O13 C3 C4 C5 25.9(3) . . . . ?
O13 C12 C12A O1 -57.0(3) . . . . ?
O13 C12 C12A C5A 61.3(3) . . . . ?
O13 C12 C12A C8A -171.6(2) . . . . ?
O14 C10 O11 C12 -177.0(2) . . . . ?
O14 C15 C17 C18 161.2(3) . . . . ?
C15 C17 C18 C19 -72.8(4) . . . . ?
O16 C15 C17 C18 -20.4(5) . . . . ?
C17 C18 C19 O20 -10.9(5) . . . . ?
C17 C18 C19 O21 170.2(3) . . . . ?
C3M C3 C4 C5 145.9(3) . . . . ?
C3M C3 O13 C12 143.7(3) . . . . ?
C6M C6 C7 C8 -178.6(2) . . . . ?
C9M C9 C10 O11 -174.9(2) . . . . ?
C9M C9 C10 O14 -63.2(3) . . . . ?
N1D C3D C4D N2D 9.3(4) . . . . ?
N1D C5D C6D N2D 9.5(4) . . . . ?
N1D C7D C8D N2D 9.6(3) . . . . ?
C3D N1D C5D C6D 53.1(3) . . . . ?
C3D N1D C7D C8D -64.5(3) . . . . ?
C4D N2D C6D C5D -64.5(3) . . . . ?
C4D N2D C8D C7D 53.3(3) . . . . ?
C5D N1D C3D C4D -64.0(3) . . . . ?
C5D N1D C7D C8D 53.6(3) . . . . ?
C6D N2D C4D C3D 53.8(3) . . . . ?
C6D N2D C8D C7D -65.2(3) . . . . ?
C7D N1D C3D C4D 53.8(4) . . . . ?
C7D N1D C5D C6D -65.1(3) . . . . ?
C8D N2D C4D C3D -64.2(3) . . . . ?
C8D N2D C6D C5D 54.0(3) . . . . ?
O1B O2B C3B C4B 48.7(2) . . . . ?
O1B O2B C3B O13B -73.2(2) . . . . ?
O1B O2B C3B C3MB 172.59(18) . . . . ?
O2B O1B C12C C5AB -106.4(2) . . . . ?
O2B O1B C12C C8AB 134.96(17) . . . . ?
O2B O1B C12C C12B 15.7(2) . . . . ?
O2B C3B C4B C5B -94.9(3) . . . . ?
O2B C3B O13B C12B 32.5(3) . . . . ?
C3B C4B C5B C5AB 56.0(3) . . . . ?
C4B C3B O13B C12B -90.3(2) . . . . ?
C4B C5B C5AB C6B -164.4(2) . . . . ?
C4B C5B C5AB C12C -36.3(3) . . . . ?
C5B C5AB C6B C7B -177.8(2) . . . . ?
C5B C5AB C6B C6MB -55.7(3) . . . . ?
C5B C5AB C12C O1B 69.2(3) . . . . ?
C5B C5AB C12C C8AB -177.3(2) . . . . ?
C5B C5AB C12C C12B -51.6(3) . . . . ?
C5AB C6B C7B C8B -57.2(3) . . . . ?
C6B C5AB C12C O1B -163.8(2) . . . . ?
C6B C5AB C12C C8AB -50.3(3) . . . . ?
C6B C5AB C12C C12B 75.4(3) . . . . ?
C6B C7B C8B C8AB 57.8(3) . . . . ?
C7B C8B C8AB C9B -178.0(2) . . . . ?
C7B C8B C8AB C12C -53.1(3) . . . . ?
C8B C8AB C9B C10B 70.8(3) . . . . ?
C8B C8AB C9B C9MB -54.6(3) . . . . ?
C8B C8AB C12C O1B 163.68(19) . . . . ?
C8B C8AB C12C C5AB 49.1(3) . . . . ?
C8B C8AB C12C C12B -77.4(3) . . . . ?
C8AB C9B C10B O11B 63.5(3) . . . . ?
C8AB C9B C10B O14B 177.5(2) . . . . ?
C9B C8AB C12C O1B -69.4(2) . . . . ?
C9B C8AB C12C C5AB 176.1(2) . . . . ?
C9B C8AB C12C C12B 49.5(3) . . . . ?
C9B C10B O11B C12B -65.5(3) . . . . ?
C9B C10B O14B C15B 123.5(2) . . . . ?
C10B O11B C12B C12C 58.5(3) . . . . ?
C10B O11B C12B O13B -178.01(19) . . . . ?
C10B O14B C15B O16B 2.3(4) . . . . ?
C10B O14B C15B C17B -178.9(2) . . . . ?
O11B C10B O14B C15B -118.9(2) . . . . ?
O11B C12B C12C O1B 65.0(3) . . . . ?
O11B C12B C12C C5AB -176.7(2) . . . . ?
O11B C12B C12C C8AB -50.3(3) . . . . ?
O11B C12B O13B C3B -94.1(2) . . . . ?
C12C O1B O2B C3B 45.0(2) . . . . ?
C12C C5AB C6B C7B 54.0(3) . . . . ?
C12C C5AB C6B C6MB 176.1(2) . . . . ?
C12C C8AB C9B C10B -55.4(3) . . . . ?
C12C C8AB C9B C9MB 179.2(2) . . . . ?
C12C C12B O13B C3B 29.0(3) . . . . ?
O13B C3B C4B C5B 26.0(3) . . . . ?
O13B C12B C12C O1B -54.8(3) . . . . ?
O13B C12B C12C C5AB 63.6(3) . . . . ?
O13B C12B C12C C8AB -170.0(2) . . . . ?
O14B C10B O11B C12B 177.14(19) . . . . ?
O14B C15B C17B C18B 162.7(2) . . . . ?
C15B C17B C18B C19B -71.2(3) . . . . ?
O16B C15B C17B C18B -18.5(4) . . . . ?
C17B C18B C19B O20B -15.7(4) . . . . ?
C17B C18B C19B O21B 165.8(3) . . . . ?
C3MB C3B C4B C5B 146.5(2) . . . . ?
C3MB C3B O13B C12B 145.2(2) . . . . ?
C6MB C6B C7B C8B 179.4(2) . . . . ?
C9MB C9B C10B O11B -170.9(2) . . . . ?
C9MB C9B C10B O14B -56.9(3) . . . . ?

loop_
_exptl_oxdiff_crystal_face_indexfrac_h
_exptl_oxdiff_crystal_face_indexfrac_k
_exptl_oxdiff_crystal_face_indexfrac_l
_exptl_oxdiff_crystal_face_x
_exptl_oxdiff_crystal_face_y
_exptl_oxdiff_crystal_face_z
-0.9995 -0.0002 -0.0001 0.0038 0.1181 0.0966
-0.0002 0.9994 -0.0003 -0.1410 0.0381 -0.0409
0.0002 -0.9994 0.0003 0.1410 -0.0381 0.0409
-0.0002 -0.0001 -0.9995 -0.0257 -0.0289 0.0617
0.0002 0.0001 0.9995 0.0257 0.0289 -0.0617
0.9995 0.0002 0.0001 -0.0038 -0.1181 -0.0966
